data_7028212
loop_
_publ_author_name
'Aidoudi, Farida H.'
'Black, Cameron'
'Arachchige, Kasun S Athukorala'
'Slawin, Alexandra M. Z.'
'Morris, Russell E.'
'Lightfoot, Philip'

_publ_section_title
;
 Structural diversity in hybrid vanadium(IV) oxyfluorides based on a
 common building block.
;
_journal_issue 2
_journal_name_full 'Dalton transactions (Cambridge, England : 2003)'
_journal_page_first 568
_journal_page_last 575
_journal_paper_doi 10.1039/c3dt52385c
_journal_volume 43
_journal_year 2014
_chemical_formula_moiety 'C4 H5 N2, F5 O2 V2'
_chemical_formula_sum 'C4 H5 F5 N2 O2 V2'
_chemical_formula_weight 309.98
_chemical_name_systematic
; 
 ? 
;
_space_group_IT_number 62
_symmetry_cell_setting orthorhombic
_symmetry_space_group_name_Hall '-P 2n 2ac'
_symmetry_space_group_name_H-M 'P c m n'
_atom_sites_solution_hydrogens geom
_atom_sites_solution_primary direct
_atom_sites_solution_secondary difmap
_audit_creation_method SHELXL-97
_cell_angle_alpha 90.00
_cell_angle_beta 90.00
_cell_angle_gamma 90.00
_cell_formula_units_Z 8
_cell_length_a 7.551(3)
_cell_length_b 11.904(5)
_cell_length_c 19.349(8)
_cell_measurement_reflns_used 3934
_cell_measurement_temperature 93(2)
_cell_measurement_theta_max 28.4
_cell_measurement_theta_min 2.0
_cell_volume 1739.2(12)
_computing_cell_refinement 'CrystalClear-SM Expert 2.0 rc13 (Rigaku, 2009)'
_computing_data_collection 'CrystalClear-SM Expert 2.0 rc13 (Rigaku, 2009)'
_computing_data_reduction 'CrystalClear-SM Expert 2.0 rc13 (Rigaku, 2009)'
_computing_molecular_graphics 'Bruker SHELXTL'
_computing_publication_material 'Bruker SHELXTL'
_computing_structure_refinement 'SHELXL-97 (Sheldrick, 1997)'
_computing_structure_solution 'SHELXS-97 (Sheldrick, 1997)'
_diffrn_ambient_temperature 93(2)
_diffrn_measured_fraction_theta_full 0.996
_diffrn_measured_fraction_theta_max 0.996
_diffrn_measurement_device_type 'CCD area detector'
_diffrn_measurement_method dtprofit.ref
_diffrn_radiation_monochromator confocal
_diffrn_radiation_source 'Rotating Anode'
_diffrn_radiation_type MoK\a
_diffrn_radiation_wavelength 0.71073
_diffrn_reflns_av_R_equivalents 0.1207
_diffrn_reflns_av_sigmaI/netI 0.0835
_diffrn_reflns_limit_h_max 7
_diffrn_reflns_limit_h_min -9
_diffrn_reflns_limit_k_max 12
_diffrn_reflns_limit_k_min -14
_diffrn_reflns_limit_l_max 18
_diffrn_reflns_limit_l_min -23
_diffrn_reflns_number 10499
_diffrn_reflns_theta_full 25.00
_diffrn_reflns_theta_max 25.33
_diffrn_reflns_theta_min 2.11
_exptl_absorpt_coefficient_mu 2.213
_exptl_absorpt_correction_T_max 1.000
_exptl_absorpt_correction_T_min 0.662
_exptl_absorpt_correction_type multi-scan
_exptl_absorpt_process_details 'Jacobson, R. (1998) Private communication'
_exptl_crystal_colour Blue
_exptl_crystal_density_diffrn 2.368
_exptl_crystal_density_method 'not measured'
_exptl_crystal_description Platelet
_exptl_crystal_F_000 1200
_exptl_crystal_size_max 0.12
_exptl_crystal_size_mid 0.09
_exptl_crystal_size_min 0.02
_refine_diff_density_max 1.219
_refine_diff_density_min -1.746
_refine_diff_density_rms 0.306
_refine_ls_extinction_method none
_refine_ls_goodness_of_fit_ref 1.109
_refine_ls_hydrogen_treatment none
_refine_ls_matrix_type full
_refine_ls_number_parameters 145
_refine_ls_number_reflns 1657
_refine_ls_number_restraints 1
_refine_ls_restrained_S_all 1.109
_refine_ls_R_factor_all 0.1414
_refine_ls_R_factor_gt 0.0931
_refine_ls_shift/su_max 0.000
_refine_ls_shift/su_mean 0.000
_refine_ls_structure_factor_coef Fsqd
_refine_ls_weighting_details 'calc w=1/[\s^2^(Fo^2^)+(0.1589P)^2^+22.3843P] where P=(Fo^2^+2Fc^2^)/3'
_refine_ls_weighting_scheme calc
_refine_ls_wR_factor_gt 0.2793
_refine_ls_wR_factor_ref 0.3293
_reflns_number_gt 1102
_reflns_number_total 1657
_reflns_threshold_expression >2sigma(I)
_cod_data_source_file c3dt52385c.txt
_cod_data_source_block VOF-2
_cod_depositor_comments
;
The following automatic conversions were performed:

'_exptl_absorpt_correction_type' value 'Multi-scan' changed to
'multi-scan' according to
/usr/data/users/saulius/automatic-downloads/current/RSC/lib/dictionaries/cif_core.dic
dictionary named 'cif_core.dic' version 2.4.2 from 2011-04-26.

Automatic conversion script
Id: cif_fix_values 2281 2013-09-26 08:29:07Z andrius 
;
_cod_database_code 7028212

loop_
_symmetry_equiv_pos_as_xyz
'x, y, z'
'-x+1/2, -y+1/2, z+1/2'
'x+1/2, -y, -z+1/2'
'-x, y+1/2, -z'
'-x, -y, -z'
'x-1/2, y-1/2, -z-1/2'
'-x-1/2, y, z-1/2'
'x, -y-1/2, z'

loop_
_atom_site_label
_atom_site_type_symbol
_atom_site_fract_x
_atom_site_fract_y
_atom_site_fract_z
_atom_site_U_iso_or_equiv
_atom_site_adp_type
_atom_site_occupancy
_atom_site_symmetry_multiplicity
_atom_site_calc_flag
_atom_site_refinement_flags
N1 N 0.1931(12) 0.2500 0.3783(7) 0.046(3) Uani 1 2 d S
H1 H 0.1662 0.2500 0.3352 0.055 Uiso 1 2 calc SR
N12 N -0.2178(14) 0.2500 0.4950(7) 0.052(3) Uani 1 2 d S
C11 C -0.2877(9) 0.1539(6) 0.3963(4) 0.0272(19) Uani 1 1 d .
H11 H -0.3061 0.0862 0.3734 0.033 Uiso 1 1 calc R
N11 N -0.3102(14) 0.2500 0.3613(6) 0.052(3) Uani 1 2 d S
H11A H -0.3379 0.2500 0.3182 0.062 Uiso 1 2 calc SR
C1 C 0.2138(11) 0.1535(8) 0.4115(5) 0.046(3) Uani 1 1 d .
H1A H 0.1955 0.0857 0.3887 0.056 Uiso 1 1 calc R
N2 N 0.2810(17) 0.2500 0.5100(7) 0.143(12) Uani 1 2 d SD
C12 C -0.2406(10) 0.1516(7) 0.4619(4) 0.031(2) Uani 1 1 d .
H12 H -0.2234 0.0837 0.4847 0.037 Uiso 1 1 calc R
C2 C 0.2608(16) 0.1549(10) 0.4775(6) 0.106(4) Uani 1 1 d D
H2 H 0.2794 0.0876 0.5008 0.127 Uiso 1 1 calc R
V1 V -0.04971(16) 0.09438(10) 0.18922(6) 0.0196(4) Uani 1 1 d .
V2 V -0.03634(16) -0.09484(10) 0.31181(6) 0.0188(4) Uani 1 1 d .
F1 F -0.0849(8) -0.2500 0.2905(4) 0.0282(16) Uani 1 2 d S
F2 F -0.0783(5) -0.0653(3) 0.2039(2) 0.0218(10) Uani 1 1 d .
F4 F 0.0030(8) 0.2500 0.2114(3) 0.0272(16) Uani 1 2 d S
F3 F 0.2080(5) 0.0666(4) 0.1815(2) 0.0273(11) Uani 1 1 d .
F5 F -0.2926(5) 0.1204(3) 0.2196(2) 0.0225(10) Uani 1 1 d .
F6 F -0.0042(5) 0.0674(4) 0.2977(2) 0.0216(10) Uani 1 1 d .
O1 O -0.0861(7) 0.0998(5) 0.1077(3) 0.0326(15) Uani 1 1 d .
O2 O 0.0044(7) -0.0952(4) 0.3933(3) 0.0226(13) Uani 1 1 d .

loop_
_atom_site_aniso_label
_atom_site_aniso_U_11
_atom_site_aniso_U_22
_atom_site_aniso_U_33
_atom_site_aniso_U_23
_atom_site_aniso_U_13
_atom_site_aniso_U_12
N1 0.024(5) 0.050(6) 0.063(7) 0.000 -0.005(5) 0.000
N12 0.033(6) 0.046(7) 0.078(9) 0.000 0.003(6) 0.000
C11 0.021(3) 0.021(4) 0.039(4) 0.002(3) 0.004(3) -0.008(3)
N11 0.039(6) 0.079(8) 0.038(6) 0.000 0.002(5) 0.000
C1 0.046(5) 0.031(5) 0.062(6) 0.004(4) 0.020(4) 0.031(4)
N2 0.030(7) 0.35(4) 0.048(9) 0.000 0.014(6) 0.000
C12 0.024(3) 0.030(4) 0.040(5) 0.013(4) 0.002(3) -0.002(4)
C2 0.078(6) 0.182(12) 0.058(7) 0.075(7) 0.040(5) 0.088(8)
V1 0.0166(6) 0.0202(7) 0.0220(7) 0.0024(5) -0.0004(5) -0.0023(5)
V2 0.0161(6) 0.0136(7) 0.0267(8) 0.0022(5) -0.0004(5) 0.0016(5)
F1 0.021(3) 0.016(3) 0.048(4) 0.000 0.006(3) 0.000
F2 0.0240(19) 0.0119(18) 0.030(2) 0.0050(18) -0.0064(17) -0.0047(18)
F4 0.026(3) 0.022(3) 0.033(4) 0.000 -0.003(3) 0.000
F3 0.015(2) 0.022(2) 0.045(3) 0.0048(19) 0.0052(17) 0.0069(19)
F5 0.0183(19) 0.028(2) 0.022(2) 0.0033(18) -0.0064(16) 0.0021(19)
F6 0.0211(18) 0.023(2) 0.021(2) -0.0005(18) -0.0011(17) 0.000(2)
O1 0.024(2) 0.046(4) 0.027(3) 0.004(3) -0.001(2) 0.001(3)
O2 0.028(2) 0.013(3) 0.026(3) -0.001(2) -0.002(2) -0.003(2)

loop_
_atom_type_symbol
_atom_type_description
_atom_type_scat_dispersion_real
_atom_type_scat_dispersion_imag
_atom_type_scat_source
C C 0.0033 0.0016 'International Tables Vol C Tables 4.2.6.8 and 6.1.1.4'
H H 0.0000 0.0000 'International Tables Vol C Tables 4.2.6.8 and 6.1.1.4'
N N 0.0061 0.0033 'International Tables Vol C Tables 4.2.6.8 and 6.1.1.4'
O O 0.0106 0.0060 'International Tables Vol C Tables 4.2.6.8 and 6.1.1.4'
F F 0.0171 0.0103 'International Tables Vol C Tables 4.2.6.8 and 6.1.1.4'
V V 0.3005 0.5294 'International Tables Vol C Tables 4.2.6.8 and 6.1.1.4'

loop_
_geom_angle_atom_site_label_1
_geom_angle_atom_site_label_2
_geom_angle_atom_site_label_3
_geom_angle
_geom_angle_site_symmetry_1
_geom_angle_site_symmetry_3
C1 N1 C1 120.3(13) 8_565 .
C12 N12 C12 120.9(12) . 8_565
C12 C11 N11 122.5(8) . .
C11 N11 C11 117.3(11) 8_565 .
N1 C1 C2 119.2(10) . .
C2 N2 C2 120.6(15) 8_565 .
C11 C12 N12 118.4(8) . .
N2 C2 C1 120.4(12) . .
O1 V1 F2 99.5(2) . .
O1 V1 F4 102.3(3) . .
F2 V1 F4 158.1(2) . .
O1 V1 F5 97.4(2) . .
F2 V1 F5 90.38(18) . .
F4 V1 F5 88.6(2) . .
O1 V1 F3 95.8(2) . .
F2 V1 F3 87.53(18) . .
F4 V1 F3 88.5(2) . .
F5 V1 F3 166.77(18) . .
O1 V1 F6 173.7(2) . .
F2 V1 F6 74.22(17) . .
F4 V1 F6 83.9(2) . .
F5 V1 F6 83.10(16) . .
F3 V1 F6 83.76(17) . .
O2 V2 F1 104.1(3) . .
O2 V2 F5 97.1(2) . 3
F1 V2 F5 87.9(2) . 3
O2 V2 F3 97.1(2) . 3_455
F1 V2 F3 89.5(2) . 3_455
F5 V2 F3 165.70(18) 3 3_455
O2 V2 F6 96.6(2) . .
F1 V2 F6 159.3(2) . .
F5 V2 F6 89.62(17) 3 .
F3 V2 F6 87.85(18) 3_455 .
O2 V2 F2 170.4(2) . .
F1 V2 F2 85.5(2) . .
F5 V2 F2 82.08(16) 3 .
F3 V2 F2 83.69(17) 3_455 .
F6 V2 F2 73.82(16) . .
V2 F1 V2 146.7(4) 8 .
V1 F2 V2 106.75(19) . .
V1 F4 V1 145.0(4) . 8_565
V2 F3 V1 158.9(3) 3 .
V1 F5 V2 139.8(2) . 3_455
V2 F6 V1 105.20(19) . .

loop_
_geom_bond_atom_site_label_1
_geom_bond_atom_site_label_2
_geom_bond_distance
_geom_bond_site_symmetry_2
N1 C1 1.325(11) 8_565
N1 C1 1.325(11) .
N12 C12 1.346(10) .
N12 C12 1.346(10) 8_565
C11 C12 1.319(11) .
C11 N11 1.340(10) .
N11 C11 1.340(10) 8_565
C1 C2 1.327(15) .
N2 C2 1.304(12) 8_565
N2 C2 1.304(12) .
V1 O1 1.602(5) .
V1 F2 1.934(4) .
V1 F4 1.943(2) .
V1 F5 1.951(4) .
V1 F3 1.979(4) .
V1 F6 2.151(4) .
V2 O2 1.606(5) .
V2 F1 1.928(2) .
V2 F5 1.962(4) 3
V2 F3 1.964(4) 3_455
V2 F6 1.966(5) .
V2 F2 2.141(4) .
F1 V2 1.928(2) 8
F4 V1 1.943(2) 8_565
F3 V2 1.964(4) 3
F5 V2 1.962(4) 3_455
